data_2021541
loop_
_publ_author_name
'Bai, Chao'
'Liu, Bin'
'Hu, Huai-Ming'
'Li, Jin-Dian'
'Wang, Xiaofang'
'Xue, Ganglin'

_publ_section_title
;
 Structural investigation of one- and three-dimensional lanthanide(III)
 coordination polymers based on functionalized terpyridine carboxylate and
 aromatic dicarboxylate ligands
;
_journal_coeditor_code QP3023
_journal_issue 4
_journal_name_full 'Acta Crystallographica Section C'
_journal_page_first 422
_journal_page_last 432
_journal_paper_doi 10.1107/S2053229619003437
_journal_volume 75
_journal_year 2019
_chemical_formula_iupac '[Ho (C8 H4 O4) (C22 H14 N3 O2)], H2 O'
_chemical_formula_moiety 'C30 H18 Ho N3 O6, H2 O'
_chemical_formula_sum 'C30 H20 Ho N3 O7'
_chemical_formula_weight 697.40
_chemical_name_systematic
'<i>catena</i>-poly[[holmium(III)-\m~2~-(benzene-1,2-dicarboxylato)-\m~2~-[2-(2,2':6',2''-terpyridin-4'-yl)benzoato]] monohydrate]'
_space_group_IT_number 2
_space_group_name_Hall '-P 1'
_symmetry_cell_setting triclinic
_symmetry_space_group_name_Hall '-P 1'
_symmetry_space_group_name_H-M 'P -1'
_atom_sites_solution_hydrogens geom
_atom_sites_solution_primary direct
_atom_sites_solution_secondary difmap
_audit_creation_method SHELXL-97
_cell_angle_alpha 102.970(2)
_cell_angle_beta 110.498(2)
_cell_angle_gamma 106.944(2)
_cell_formula_units_Z 2
_cell_length_a 10.7235(12)
_cell_length_b 11.6222(13)
_cell_length_c 12.515(2)
_cell_measurement_reflns_used 4128
_cell_measurement_temperature 296(2)
_cell_measurement_theta_max 25.81
_cell_measurement_theta_min 2.22
_cell_volume 1301.5(3)
_computing_cell_refinement
;
SMART (Bruker, 2008)
;
_computing_data_collection
;
SMART (Bruker, 2008)
;
_computing_data_reduction
;
SAINT (Bruker, 2008)
;
_computing_molecular_graphics
;
SHELXTL (Sheldrick, 2008)
;
_computing_publication_material
;
SHELXTL (Sheldrick, 2008)
;
_computing_structure_refinement
;
SHELXL2014 (Sheldrick, 2015)
;
_computing_structure_solution
;
SHELXS97 (Sheldrick, 2008)
;
_diffrn_ambient_temperature 296(2)
_diffrn_measured_fraction_theta_full 0.983
_diffrn_measured_fraction_theta_max 0.983
_diffrn_measurement_device_type 'Bruker SMART APEXII CCD area detector'
_diffrn_measurement_method 'phi and omega scans'
_diffrn_radiation_monochromator graphite
_diffrn_radiation_source 'fine-focus sealed tube'
_diffrn_radiation_type MoK\a
_diffrn_radiation_wavelength 0.71073
_diffrn_reflns_av_R_equivalents 0.0190
_diffrn_reflns_av_sigmaI/netI 0.0393
_diffrn_reflns_limit_h_max 12
_diffrn_reflns_limit_h_min -7
_diffrn_reflns_limit_k_max 13
_diffrn_reflns_limit_k_min -13
_diffrn_reflns_limit_l_max 12
_diffrn_reflns_limit_l_min -14
_diffrn_reflns_number 6488
_diffrn_reflns_theta_full 25.05
_diffrn_reflns_theta_max 25.05
_diffrn_reflns_theta_min 1.87
_exptl_absorpt_coefficient_mu 3.095
_exptl_absorpt_correction_T_max 0.647
_exptl_absorpt_correction_T_min 0.561
_exptl_absorpt_correction_type multi-scan
_exptl_absorpt_process_details
;
(SADABS; Sheldrick, 1996)
;
_exptl_crystal_colour orange
_exptl_crystal_density_diffrn 1.780
_exptl_crystal_density_method 'not measured'
_exptl_crystal_description block
_exptl_crystal_F_000 684
_exptl_crystal_size_max 0.19
_exptl_crystal_size_mid 0.17
_exptl_crystal_size_min 0.14
_refine_diff_density_max 0.770
_refine_diff_density_min -0.573
_refine_ls_extinction_method none
_refine_ls_goodness_of_fit_ref 1.064
_refine_ls_hydrogen_treatment mixed
_refine_ls_matrix_type full
_refine_ls_number_parameters 370
_refine_ls_number_reflns 4528
_refine_ls_number_restraints 0
_refine_ls_restrained_S_all 1.064
_refine_ls_R_factor_all 0.0278
_refine_ls_R_factor_gt 0.0252
_refine_ls_shift/su_max 0.001
_refine_ls_shift/su_mean 0.000
_refine_ls_structure_factor_coef Fsqd
_refine_ls_weighting_details 'calc w=1/[\s^2^(Fo^2^)+(0.0318P)^2^+0.4777P] where P=(Fo^2^+2Fc^2^)/3'
_refine_ls_weighting_scheme calc
_refine_ls_wR_factor_gt 0.0635
_refine_ls_wR_factor_ref 0.0651
_reflns_number_gt 4211
_reflns_number_total 4528
_reflns_threshold_expression >2sigma(I)
_cod_data_source_file qp3023sup1.cif
_cod_data_source_block nw2202
_cod_depositor_comments 'Adding full bibliography for 2021540--2021549.cif.'
_cod_original_sg_symbol_H-M 'P-1   '
_cod_database_code 2021541
_cod_database_fobs_code 2021541

loop_
_symmetry_equiv_pos_as_xyz
'x, y, z'
'-x, -y, -z'

loop_
_atom_site_type_symbol
_atom_site_label
_atom_site_fract_x
_atom_site_fract_y
_atom_site_fract_z
_atom_site_U_iso_or_equiv
_atom_site_adp_type
_atom_site_calc_flag
_atom_site_refinement_flags
_atom_site_occupancy
_atom_site_symmetry_multiplicity
Ho Ho1 0.783852(17) 0.300687(15) 0.490961(15) 0.02233(7) Uani d . 1 1
N N1 0.5410(3) 0.3214(3) 0.4525(3) 0.0278(7) Uani d . 1 1
N N2 0.6525(3) 0.2063(3) 0.6048(3) 0.0256(7) Uani d . 1 1
N N3 0.8905(4) 0.1737(3) 0.6046(3) 0.0293(7) Uani d . 1 1
O O1 0.1828(3) -0.1638(3) 0.6657(3) 0.0384(7) Uani d . 1 1
O O2 0.3972(3) -0.1050(3) 0.6674(3) 0.0403(7) Uani d . 1 1
O O3 0.7703(3) 0.4213(3) 0.3691(2) 0.0315(6) Uani d . 1 1
O O4 0.9709(3) 0.6021(2) 0.4606(2) 0.0285(6) Uani d . 1 1
O O5 1.1289(3) 0.5365(3) 0.3327(2) 0.0335(7) Uani d . 1 1
O O6 1.0359(4) 0.3963(4) 0.1439(3) 0.0593(10) Uani d . 1 1
O O7 0.9870(6) 0.1352(5) 0.0483(5) 0.1094(18) Uani d . 1 1
C C1 0.4779(5) 0.3658(4) 0.3674(4) 0.0349(10) Uani d . 1 1
H H1 0.5286 0.3962 0.3256 0.042 Uiso calc R 1 1
C C2 0.3425(5) 0.3695(4) 0.3379(4) 0.0386(10) Uani d . 1 1
H H2 0.3048 0.4024 0.2788 0.046 Uiso calc R 1 1
C C3 0.2648(5) 0.3235(5) 0.3974(4) 0.0420(11) Uani d . 1 1
H H3 0.1731 0.3238 0.3796 0.050 Uiso calc R 1 1
C C4 0.3277(5) 0.2767(5) 0.4849(4) 0.0398(10) Uani d . 1 1
H H4 0.2779 0.2452 0.5268 0.048 Uiso calc R 1 1
C C5 0.4651(4) 0.2763(4) 0.5109(3) 0.0265(8) Uani d . 1 1
C C6 0.5361(4) 0.2280(4) 0.6055(3) 0.0252(8) Uani d . 1 1
C C7 0.4836(4) 0.2051(4) 0.6893(4) 0.0294(9) Uani d . 1 1
H H7 0.4017 0.2191 0.6867 0.035 Uiso calc R 1 1
C C8 0.5541(4) 0.1611(3) 0.7769(3) 0.0265(8) Uani d . 1 1
C C9 0.6756(4) 0.1415(4) 0.7774(4) 0.0291(9) Uani d . 1 1
H H9 0.7278 0.1159 0.8372 0.035 Uiso calc R 1 1
C C10 0.7192(4) 0.1603(4) 0.6881(4) 0.0274(8) Uani d . 1 1
C C11 0.8389(4) 0.1287(4) 0.6777(4) 0.0289(9) Uani d . 1 1
C C12 0.8940(5) 0.0552(5) 0.7375(5) 0.0472(12) Uani d . 1 1
H H11 0.8555 0.0236 0.7862 0.057 Uiso calc R 1 1
C C13 1.0061(5) 0.0289(5) 0.7243(5) 0.0492(12) Uani d . 1 1
H H12 1.0437 -0.0211 0.7635 0.059 Uiso calc R 1 1
C C14 1.0614(5) 0.0772(4) 0.6530(4) 0.0437(11) Uani d . 1 1
H H13 1.1386 0.0626 0.6442 0.052 Uiso calc R 1 1
C C15 1.0004(5) 0.1475(4) 0.5948(4) 0.0364(10) Uani d . 1 1
H H14 1.0376 0.1790 0.5454 0.044 Uiso calc R 1 1
C C16 0.4980(4) 0.1362(4) 0.8669(3) 0.0266(8) Uani d . 1 1
C C17 0.5628(5) 0.2293(4) 0.9833(4) 0.0330(9) Uani d . 1 1
H H16 0.6434 0.3040 1.0055 0.040 Uiso calc R 1 1
C C18 0.5088(5) 0.2123(4) 1.0668(4) 0.0382(10) Uani d . 1 1
H H17 0.5538 0.2746 1.1451 0.046 Uiso calc R 1 1
C C19 0.3871(5) 0.1018(4) 1.0328(4) 0.0351(10) Uani d . 1 1
H H18 0.3489 0.0912 1.0879 0.042 Uiso calc R 1 1
C C20 0.3221(4) 0.0074(4) 0.9178(4) 0.0308(9) Uani d . 1 1
H H19 0.2407 -0.0665 0.8960 0.037 Uiso calc R 1 1
C C21 0.3782(4) 0.0224(4) 0.8343(3) 0.0263(8) Uani d . 1 1
C C22 0.3147(4) -0.0873(4) 0.7154(4) 0.0271(8) Uani d . 1 1
C C23 0.8620(4) 0.5177(4) 0.3680(3) 0.0247(8) Uani d . 1 1
C C24 0.8281(4) 0.5347(3) 0.2466(3) 0.0247(8) Uani d . 1 1
C C25 0.7117(4) 0.5696(4) 0.2014(4) 0.0344(9) Uani d . 1 1
H H24 0.6542 0.5728 0.2420 0.041 Uiso calc R 1 1
C C26 0.6809(5) 0.5996(5) 0.0966(4) 0.0452(12) Uani d . 1 1
H H25 0.6043 0.6244 0.0679 0.054 Uiso calc R 1 1
C C27 0.7644(6) 0.5926(5) 0.0352(4) 0.0516(13) Uani d . 1 1
H H26 0.7465 0.6156 -0.0334 0.062 Uiso calc R 1 1
C C28 0.8737(5) 0.5516(5) 0.0753(4) 0.0446(12) Uani d . 1 1
H H27 0.9251 0.5419 0.0301 0.053 Uiso calc R 1 1
C C29 0.9099(4) 0.5242(4) 0.1821(3) 0.0291(9) Uani d . 1 1
C C30 1.0327(5) 0.4808(4) 0.2211(4) 0.0326(9) Uani d . 1 1

loop_
_atom_site_aniso_label
_atom_site_aniso_U_11
_atom_site_aniso_U_22
_atom_site_aniso_U_33
_atom_site_aniso_U_12
_atom_site_aniso_U_13
_atom_site_aniso_U_23
Ho1 0.02160(11) 0.02246(11) 0.02106(10) 0.00697(7) 0.00887(8) 0.00835(7)
N1 0.0295(18) 0.0291(17) 0.0249(17) 0.0132(15) 0.0109(15) 0.0100(14)
N2 0.0249(17) 0.0291(17) 0.0256(17) 0.0109(14) 0.0120(14) 0.0139(14)
N3 0.0304(18) 0.0244(17) 0.0333(18) 0.0118(14) 0.0140(15) 0.0103(15)
O1 0.0288(16) 0.0372(16) 0.0362(16) 0.0058(13) 0.0134(14) 0.0027(14)
O2 0.0325(16) 0.0400(17) 0.0362(16) 0.0033(13) 0.0205(14) -0.0008(14)
O3 0.0238(14) 0.0322(15) 0.0336(15) 0.0034(12) 0.0095(12) 0.0195(13)
O4 0.0263(15) 0.0291(14) 0.0243(14) 0.0069(12) 0.0082(12) 0.0102(12)
O5 0.0308(16) 0.0339(16) 0.0292(15) 0.0155(13) 0.0082(13) 0.0052(13)
O6 0.075(3) 0.071(2) 0.0356(18) 0.047(2) 0.0230(18) 0.0064(17)
O7 0.138(5) 0.074(3) 0.128(4) 0.032(3) 0.083(4) 0.032(3)
C1 0.036(2) 0.043(2) 0.030(2) 0.017(2) 0.0143(19) 0.0202(19)
C2 0.040(3) 0.049(3) 0.033(2) 0.025(2) 0.012(2) 0.023(2)
C3 0.032(2) 0.056(3) 0.041(3) 0.024(2) 0.012(2) 0.022(2)
C4 0.034(2) 0.058(3) 0.044(3) 0.024(2) 0.022(2) 0.031(2)
C5 0.030(2) 0.027(2) 0.025(2) 0.0134(17) 0.0127(17) 0.0119(17)
C6 0.0223(19) 0.0244(19) 0.027(2) 0.0096(16) 0.0087(16) 0.0103(16)
C7 0.024(2) 0.035(2) 0.032(2) 0.0119(17) 0.0139(18) 0.0130(18)
C8 0.030(2) 0.0212(19) 0.0218(19) 0.0070(16) 0.0081(17) 0.0059(16)
C9 0.033(2) 0.032(2) 0.032(2) 0.0182(18) 0.0146(18) 0.0202(18)
C10 0.029(2) 0.0236(19) 0.031(2) 0.0112(17) 0.0123(18) 0.0122(17)
C11 0.029(2) 0.030(2) 0.028(2) 0.0126(17) 0.0103(18) 0.0133(17)
C12 0.052(3) 0.060(3) 0.056(3) 0.035(3) 0.031(3) 0.039(3)
C13 0.053(3) 0.059(3) 0.058(3) 0.040(3) 0.025(3) 0.036(3)
C14 0.032(2) 0.041(3) 0.058(3) 0.022(2) 0.017(2) 0.015(2)
C15 0.033(2) 0.039(2) 0.043(3) 0.016(2) 0.022(2) 0.015(2)
C16 0.028(2) 0.027(2) 0.028(2) 0.0130(17) 0.0139(17) 0.0122(17)
C17 0.037(2) 0.028(2) 0.029(2) 0.0088(18) 0.0135(19) 0.0092(18)
C18 0.051(3) 0.037(2) 0.023(2) 0.020(2) 0.014(2) 0.0077(19)
C19 0.044(3) 0.046(3) 0.028(2) 0.023(2) 0.022(2) 0.020(2)
C20 0.030(2) 0.035(2) 0.032(2) 0.0129(18) 0.0171(18) 0.0141(18)
C21 0.026(2) 0.028(2) 0.025(2) 0.0126(17) 0.0105(17) 0.0111(17)
C22 0.031(2) 0.0226(19) 0.028(2) 0.0111(17) 0.0119(18) 0.0108(17)
C23 0.023(2) 0.029(2) 0.026(2) 0.0126(17) 0.0113(17) 0.0115(17)
C24 0.025(2) 0.0192(18) 0.0220(19) 0.0040(15) 0.0062(16) 0.0080(15)
C25 0.030(2) 0.035(2) 0.033(2) 0.0138(19) 0.0087(19) 0.0142(19)
C26 0.042(3) 0.050(3) 0.038(3) 0.023(2) 0.003(2) 0.024(2)
C27 0.059(3) 0.063(3) 0.036(3) 0.023(3) 0.015(2) 0.034(2)
C28 0.046(3) 0.059(3) 0.029(2) 0.017(2) 0.018(2) 0.022(2)
C29 0.031(2) 0.028(2) 0.024(2) 0.0093(17) 0.0096(17) 0.0092(17)
C30 0.037(2) 0.033(2) 0.028(2) 0.0128(19) 0.015(2) 0.0109(19)

loop_
_atom_type_symbol
_atom_type_description
_atom_type_scat_dispersion_real
_atom_type_scat_dispersion_imag
_atom_type_scat_source
C C 0.0033 0.0016 'International Tables Vol C Tables 4.2.6.8 and 6.1.1.4'
H H 0.0000 0.0000 'International Tables Vol C Tables 4.2.6.8 and 6.1.1.4'
Ho Ho -0.2175 4.6783 'International Tables Vol C Tables 4.2.6.8 and 6.1.1.4'
N N 0.0061 0.0033 'International Tables Vol C Tables 4.2.6.8 and 6.1.1.4'
O O 0.0106 0.0060 'International Tables Vol C Tables 4.2.6.8 and 6.1.1.4'

loop_
_geom_angle_atom_site_label_1
_geom_angle_atom_site_label_2
_geom_angle_atom_site_label_3
_geom_angle_site_symmetry_1
_geom_angle_site_symmetry_3
_geom_angle
O5 Ho1 O3 2_766 . 96.59(10)
O5 Ho1 O4 2_766 2_766 77.41(10)
O3 Ho1 O4 . 2_766 80.45(9)
O5 Ho1 O2 2_766 2_656 152.80(10)
O3 Ho1 O2 . 2_656 95.09(10)
O4 Ho1 O2 2_766 2_656 128.87(9)
O5 Ho1 O1 2_766 2_656 151.67(10)
O3 Ho1 O1 . 2_656 83.21(10)
O4 Ho1 O1 2_766 2_656 74.62(9)
O2 Ho1 O1 2_656 2_656 54.34(9)
O5 Ho1 N3 2_766 . 90.36(10)
O3 Ho1 N3 . . 155.01(11)
O4 Ho1 N3 2_766 . 77.69(10)
O2 Ho1 N3 2_656 . 89.32(11)
O1 Ho1 N3 2_656 . 79.46(11)
O5 Ho1 N2 2_766 . 75.80(10)
O3 Ho1 N2 . . 140.58(10)
O4 Ho1 N2 2_766 . 132.78(9)
O2 Ho1 N2 2_656 . 79.58(10)
O1 Ho1 N2 2_656 . 121.37(10)
N3 Ho1 N2 . . 64.41(10)
O5 Ho1 N1 2_766 . 84.18(10)
O3 Ho1 N1 . . 76.82(10)
O4 Ho1 N1 2_766 . 148.77(10)
O2 Ho1 N1 2_656 . 74.71(10)
O1 Ho1 N1 2_656 . 122.87(10)
N3 Ho1 N1 . . 127.90(10)
N2 Ho1 N1 . . 64.04(10)
O5 Ho1 C22 2_766 2_656 174.99(10)
O3 Ho1 C22 . 2_656 88.09(11)
O4 Ho1 C22 2_766 2_656 101.70(10)
O2 Ho1 C22 2_656 2_656 27.29(11)
O1 Ho1 C22 2_656 2_656 27.08(10)
N3 Ho1 C22 . 2_656 84.64(11)
N2 Ho1 C22 . 2_656 101.68(11)
N1 Ho1 C22 . 2_656 98.68(11)
C1 N1 C5 . . 116.9(3)
C1 N1 Ho1 . . 122.7(3)
C5 N1 Ho1 . . 120.1(2)
C6 N2 C10 . . 118.5(3)
C6 N2 Ho1 . . 120.9(2)
C10 N2 Ho1 . . 118.9(2)
C15 N3 C11 . . 117.3(4)
C15 N3 Ho1 . . 121.4(3)
C11 N3 Ho1 . . 121.3(3)
C22 O1 Ho1 . 2_656 91.1(2)
C22 O2 Ho1 . 2_656 94.2(2)
C23 O3 Ho1 . . 134.0(2)
C23 O4 Ho1 . 2_766 133.9(2)
C30 O5 Ho1 . 2_766 145.9(3)
N1 C1 C2 . . 124.4(4)
N1 C1 H1 . . 117.8
C2 C1 H1 . . 117.8
C3 C2 C1 . . 118.8(4)
C3 C2 H2 . . 120.6
C1 C2 H2 . . 120.6
C2 C3 C4 . . 117.6(4)
C2 C3 H3 . . 121.2
C4 C3 H3 . . 121.2
C3 C4 C5 . . 120.8(4)
C3 C4 H4 . . 119.6
C5 C4 H4 . . 119.6
N1 C5 C4 . . 121.5(4)
N1 C5 C6 . . 116.6(3)
C4 C5 C6 . . 121.9(3)
N2 C6 C7 . . 121.9(3)
N2 C6 C5 . . 116.4(3)
C7 C6 C5 . . 121.6(3)
C8 C7 C6 . . 119.7(4)
C8 C7 H7 . . 120.1
C6 C7 H7 . . 120.1
C9 C8 C7 . . 118.1(4)
C9 C8 C16 . . 122.0(3)
C7 C8 C16 . . 119.9(4)
C8 C9 C10 . . 119.7(4)
C8 C9 H9 . . 120.2
C10 C9 H9 . . 120.2
N2 C10 C9 . . 122.0(4)
N2 C10 C11 . . 116.5(3)
C9 C10 C11 . . 121.6(3)
N3 C11 C12 . . 121.6(4)
N3 C11 C10 . . 116.2(3)
C12 C11 C10 . . 122.2(4)
C13 C12 C11 . . 119.5(4)
C13 C12 H11 . . 120.2
C11 C12 H11 . . 120.2
C14 C13 C12 . . 119.1(4)
C14 C13 H12 . . 120.5
C12 C13 H12 . . 120.5
C15 C14 C13 . . 118.4(4)
C15 C14 H13 . . 120.8
C13 C14 H13 . . 120.8
N3 C15 C14 . . 124.0(4)
N3 C15 H14 . . 118.0
C14 C15 H14 . . 118.0
C17 C16 C21 . . 119.5(3)
C17 C16 C8 . . 119.3(3)
C21 C16 C8 . . 121.2(3)
C18 C17 C16 . . 120.8(4)
C18 C17 H16 . . 119.6
C16 C17 H16 . . 119.6
C17 C18 C19 . . 119.5(4)
C17 C18 H17 . . 120.2
C19 C18 H17 . . 120.2
C20 C19 C18 . . 120.5(4)
C20 C19 H18 . . 119.7
C18 C19 H18 . . 119.7
C19 C20 C21 . . 120.2(4)
C19 C20 H19 . . 119.9
C21 C20 H19 . . 119.9
C20 C21 C16 . . 119.3(3)
C20 C21 C22 . . 118.8(3)
C16 C21 C22 . . 121.7(3)
O1 C22 O2 . . 120.2(4)
O1 C22 C21 . . 120.8(3)
O2 C22 C21 . . 119.0(3)
O1 C22 Ho1 . 2_656 61.8(2)
O2 C22 Ho1 . 2_656 58.5(2)
C21 C22 Ho1 . 2_656 174.0(3)
O4 C23 O3 . . 124.4(3)
O4 C23 C24 . . 118.8(3)
O3 C23 C24 . . 116.6(3)
C25 C24 C29 . . 119.4(4)
C25 C24 C23 . . 116.4(3)
C29 C24 C23 . . 124.1(4)
C26 C25 C24 . . 120.7(4)
C26 C25 H24 . . 119.7
C24 C25 H24 . . 119.7
C27 C26 C25 . . 119.6(4)
C27 C26 H25 . . 120.2
C25 C26 H25 . . 120.2
C28 C27 C26 . . 119.9(4)
C28 C27 H26 . . 120.0
C26 C27 H26 . . 120.0
C27 C28 C29 . . 121.8(4)
C27 C28 H27 . . 119.1
C29 C28 H27 . . 119.1
C28 C29 C24 . . 118.4(4)
C28 C29 C30 . . 118.7(4)
C24 C29 C30 . . 122.9(3)
O6 C30 O5 . . 124.1(4)
O6 C30 C29 . . 118.6(4)
O5 C30 C29 . . 117.3(4)

loop_
_geom_bond_atom_site_label_1
_geom_bond_atom_site_label_2
_geom_bond_site_symmetry_2
_geom_bond_distance
Ho1 O5 2_766 2.230(3)
Ho1 O3 . 2.288(3)
Ho1 O4 2_766 2.325(3)
Ho1 O2 2_656 2.362(3)
Ho1 O1 2_656 2.434(3)
Ho1 N3 . 2.510(3)
Ho1 N2 . 2.534(3)
Ho1 N1 . 2.571(3)
Ho1 C22 2_656 2.762(4)
N1 C1 . 1.343(5)
N1 C5 . 1.347(5)
N2 C6 . 1.346(5)
N2 C10 . 1.356(5)
N3 C15 . 1.338(5)
N3 C11 . 1.347(5)
O1 C22 . 1.258(5)
O1 Ho1 2_656 2.434(3)
O2 C22 . 1.270(5)
O2 Ho1 2_656 2.362(3)
O3 C23 . 1.263(4)
O4 C23 . 1.242(4)
O4 Ho1 2_766 2.325(3)
O5 C30 . 1.277(5)
O5 Ho1 2_766 2.230(3)
O6 C30 . 1.231(5)
C1 C2 . 1.383(6)
C1 H1 . 0.9300
C2 C3 . 1.375(6)
C2 H2 . 0.9300
C3 C4 . 1.383(6)
C3 H3 . 0.9300
C4 C5 . 1.394(6)
C4 H4 . 0.9300
C5 C6 . 1.487(5)
C6 C7 . 1.393(5)
C7 C8 . 1.390(5)
C7 H7 . 0.9300
C8 C9 . 1.385(6)
C8 C16 . 1.494(5)
C9 C10 . 1.389(5)
C9 H9 . 0.9300
C10 C11 . 1.473(6)
C11 C12 . 1.382(6)
C12 C13 . 1.377(7)
C12 H11 . 0.9300
C13 C14 . 1.366(7)
C13 H12 . 0.9300
C14 C15 . 1.368(6)
C14 H13 . 0.9300
C15 H14 . 0.9300
C16 C17 . 1.386(5)
C16 C21 . 1.403(5)
C17 C18 . 1.384(6)
C17 H16 . 0.9300
C18 C19 . 1.387(6)
C18 H17 . 0.9300
C19 C20 . 1.379(6)
C19 H18 . 0.9300
C20 C21 . 1.395(5)
C20 H19 . 0.9300
C21 C22 . 1.495(5)
C22 Ho1 2_656 2.762(4)
C23 C24 . 1.507(5)
C24 C25 . 1.396(6)
C24 C29 . 1.396(6)
C25 C26 . 1.385(6)
C25 H24 . 0.9300
C26 C27 . 1.376(7)
C26 H25 . 0.9300
C27 C28 . 1.368(7)
C27 H26 . 0.9300
C28 C29 . 1.392(6)
C28 H27 . 0.9300
C29 C30 . 1.508(6)

loop_
_geom_torsion_atom_site_label_1
_geom_torsion_atom_site_label_2
_geom_torsion_atom_site_label_3
_geom_torsion_atom_site_label_4
_geom_torsion_site_symmetry_1
_geom_torsion_site_symmetry_4
_geom_torsion
O5 Ho1 N1 C1 2_766 . 110.3(3)
O3 Ho1 N1 C1 . . 12.1(3)
O4 Ho1 N1 C1 2_766 . 56.5(4)
O2 Ho1 N1 C1 2_656 . -87.0(3)
O1 Ho1 N1 C1 2_656 . -60.7(3)
N3 Ho1 N1 C1 . . -163.8(3)
N2 Ho1 N1 C1 . . -172.7(3)
C22 Ho1 N1 C1 2_656 . -73.9(3)
O5 Ho1 N1 C5 2_766 . -75.7(3)
O3 Ho1 N1 C5 . . -173.9(3)
O4 Ho1 N1 C5 2_766 . -129.5(3)
O2 Ho1 N1 C5 2_656 . 87.0(3)
O1 Ho1 N1 C5 2_656 . 113.3(3)
N3 Ho1 N1 C5 . . 10.2(3)
N2 Ho1 N1 C5 . . 1.3(3)
C22 Ho1 N1 C5 2_656 . 100.2(3)
O5 Ho1 N2 C6 2_766 . 80.7(3)
O3 Ho1 N2 C6 . . -2.3(4)
O4 Ho1 N2 C6 2_766 . 138.0(3)
O2 Ho1 N2 C6 2_656 . -87.7(3)
O1 Ho1 N2 C6 2_656 . -123.9(3)
N3 Ho1 N2 C6 . . 178.1(3)
N1 Ho1 N2 C6 . . -9.7(3)
C22 Ho1 N2 C6 2_656 . -103.8(3)
O5 Ho1 N2 C10 2_766 . -83.7(3)
O3 Ho1 N2 C10 . . -166.8(2)
O4 Ho1 N2 C10 2_766 . -26.5(3)
O2 Ho1 N2 C10 2_656 . 107.9(3)
O1 Ho1 N2 C10 2_656 . 71.6(3)
N3 Ho1 N2 C10 . . 13.6(3)
N1 Ho1 N2 C10 . . -174.1(3)
C22 Ho1 N2 C10 2_656 . 91.8(3)
O5 Ho1 N3 C15 2_766 . -112.4(3)
O3 Ho1 N3 C15 . . -5.8(5)
O4 Ho1 N3 C15 2_766 . -35.3(3)
O2 Ho1 N3 C15 2_656 . 94.8(3)
O1 Ho1 N3 C15 2_656 . 41.0(3)
N2 Ho1 N3 C15 . . 173.6(3)
N1 Ho1 N3 C15 . . 164.7(3)
C22 Ho1 N3 C15 2_656 . 67.9(3)
O5 Ho1 N3 C11 2_766 . 67.9(3)
O3 Ho1 N3 C11 . . 174.4(3)
O4 Ho1 N3 C11 2_766 . 144.9(3)
O2 Ho1 N3 C11 2_656 . -84.9(3)
O1 Ho1 N3 C11 2_656 . -138.7(3)
N2 Ho1 N3 C11 . . -6.2(3)
N1 Ho1 N3 C11 . . -15.0(3)
C22 Ho1 N3 C11 2_656 . -111.9(3)
O5 Ho1 O3 C23 2_766 . 57.5(4)
O4 Ho1 O3 C23 2_766 . -18.5(3)
O2 Ho1 O3 C23 2_656 . -147.1(3)
O1 Ho1 O3 C23 2_656 . -94.0(3)
N3 Ho1 O3 C23 . . -47.8(5)
N2 Ho1 O3 C23 . . 133.1(3)
N1 Ho1 O3 C23 . . 139.9(4)
C22 Ho1 O3 C23 2_656 . -120.7(4)
C5 N1 C1 C2 . . 0.8(6)
Ho1 N1 C1 C2 . . 175.0(3)
N1 C1 C2 C3 . . -0.8(7)
C1 C2 C3 C4 . . 0.5(7)
C2 C3 C4 C5 . . -0.1(7)
C1 N1 C5 C4 . . -0.4(6)
Ho1 N1 C5 C4 . . -174.8(3)
C1 N1 C5 C6 . . -179.6(3)
Ho1 N1 C5 C6 . . 6.0(4)
C3 C4 C5 N1 . . 0.1(7)
C3 C4 C5 C6 . . 179.3(4)
C10 N2 C6 C7 . . 0.3(5)
Ho1 N2 C6 C7 . . -164.2(3)
C10 N2 C6 C5 . . -179.0(3)
Ho1 N2 C6 C5 . . 16.5(4)
N1 C5 C6 N2 . . -14.6(5)
C4 C5 C6 N2 . . 166.2(4)
N1 C5 C6 C7 . . 166.1(4)
C4 C5 C6 C7 . . -13.1(6)
N2 C6 C7 C8 . . 1.4(6)
C5 C6 C7 C8 . . -179.4(3)
C6 C7 C8 C9 . . 0.0(6)
C6 C7 C8 C16 . . -179.9(3)
C7 C8 C9 C10 . . -2.9(6)
C16 C8 C9 C10 . . 177.0(3)
C6 N2 C10 C9 . . -3.4(5)
Ho1 N2 C10 C9 . . 161.4(3)
C6 N2 C10 C11 . . 175.5(3)
Ho1 N2 C10 C11 . . -19.7(4)
C8 C9 C10 N2 . . 4.8(6)
C8 C9 C10 C11 . . -174.0(4)
C15 N3 C11 C12 . . -1.9(6)
Ho1 N3 C11 C12 . . 177.9(3)
C15 N3 C11 C10 . . 179.2(4)
Ho1 N3 C11 C10 . . -1.0(5)
N2 C10 C11 N3 . . 13.6(5)
C9 C10 C11 N3 . . -167.5(4)
N2 C10 C11 C12 . . -165.2(4)
C9 C10 C11 C12 . . 13.6(6)
N3 C11 C12 C13 . . 1.3(7)
C10 C11 C12 C13 . . -179.9(4)
C11 C12 C13 C14 . . 0.5(8)
C12 C13 C14 C15 . . -1.6(8)
C11 N3 C15 C14 . . 0.8(6)
Ho1 N3 C15 C14 . . -179.0(3)
C13 C14 C15 N3 . . 0.9(7)
C9 C8 C16 C17 . . 81.7(5)
C7 C8 C16 C17 . . -98.4(5)
C9 C8 C16 C21 . . -100.5(5)
C7 C8 C16 C21 . . 79.4(5)
C21 C16 C17 C18 . . -1.3(6)
C8 C16 C17 C18 . . 176.6(4)
C16 C17 C18 C19 . . -1.0(6)
C17 C18 C19 C20 . . 1.8(7)
C18 C19 C20 C21 . . -0.1(6)
C19 C20 C21 C16 . . -2.2(6)
C19 C20 C21 C22 . . 173.9(4)
C17 C16 C21 C20 . . 2.8(6)
C8 C16 C21 C20 . . -175.0(4)
C17 C16 C21 C22 . . -173.1(4)
C8 C16 C21 C22 . . 9.1(6)
Ho1 O1 C22 O2 2_656 . 3.7(4)
Ho1 O1 C22 C21 2_656 . -173.7(3)
Ho1 O2 C22 O1 2_656 . -3.8(4)
Ho1 O2 C22 C21 2_656 . 173.6(3)
C20 C21 C22 O1 . . 31.2(6)
C16 C21 C22 O1 . . -152.9(4)
C20 C21 C22 O2 . . -146.3(4)
C16 C21 C22 O2 . . 29.7(6)
C20 C21 C22 Ho1 . 2_656 -82(3)
C16 C21 C22 Ho1 . 2_656 94(3)
Ho1 O4 C23 O3 2_766 . 131.8(3)
Ho1 O4 C23 C24 2_766 . -53.3(5)
Ho1 O3 C23 O4 . . -30.2(6)
Ho1 O3 C23 C24 . . 154.8(3)
O4 C23 C24 C25 . . -105.7(4)
O3 C23 C24 C25 . . 69.6(5)
O4 C23 C24 C29 . . 70.9(5)
O3 C23 C24 C29 . . -113.7(4)
C29 C24 C25 C26 . . -3.0(6)
C23 C24 C25 C26 . . 173.7(4)
C24 C25 C26 C27 . . 1.2(7)
C25 C26 C27 C28 . . 2.3(7)
C26 C27 C28 C29 . . -4.2(8)
C27 C28 C29 C24 . . 2.3(7)
C27 C28 C29 C30 . . -179.4(4)
C25 C24 C29 C28 . . 1.3(6)
C23 C24 C29 C28 . . -175.2(4)
C25 C24 C29 C30 . . -177.0(4)
C23 C24 C29 C30 . . 6.5(6)
Ho1 O5 C30 O6 2_766 . 168.5(3)
Ho1 O5 C30 C29 2_766 . -10.2(7)
C28 C29 C30 O6 . . -46.9(6)
C24 C29 C30 O6 . . 131.4(4)
C28 C29 C30 O5 . . 131.9(4)
C24 C29 C30 O5 . . -49.9(5)
